data_1562705
loop_
_publ_author_name
'Duan, Xian-Ying'
'Yao, Jing'
'Lu, Chang-Sheng'
'Meng, Qing-Jin'

_publ_section_title
;
 A novel polythreading Ag(I) coordination polymer with blue
 photoluminescence
;
_journal_name_full 'Journal of Solid State Chemistry'
_journal_page_first 197
_journal_page_last 201
_journal_paper_doi 10.1016/j.jssc.2013.01.029
_journal_volume 200
_journal_year 2013
_chemical_formula_moiety '3(C14 H14 Ag N4), C18 H8 Ag O12, 2(H2 O)'
_chemical_formula_sum 'C60 H54 Ag4 N12 O14'
_chemical_formula_weight 1598.63
_space_group_IT_number 2
_space_group_name_Hall '-P 1'
_space_group_name_H-M_alt 'P -1'
_symmetry_cell_setting triclinic
_symmetry_space_group_name_Hall '-P 1'
_symmetry_space_group_name_H-M 'P -1'
_atom_sites_solution_hydrogens geom
_atom_sites_solution_primary direct
_atom_sites_solution_secondary difmap
_audit_creation_method SHELXL-97
_cell_angle_alpha 85.115(3)
_cell_angle_beta 77.177(3)
_cell_angle_gamma 74.563(3)
_cell_formula_units_Z 1
_cell_length_a 9.9653(15)
_cell_length_b 10.5546(15)
_cell_length_c 14.521(2)
_cell_measurement_temperature 293(2)
_cell_measurement_theta_max 24.102
_cell_measurement_theta_min 2.167
_cell_volume 1434.9(4)
_computing_cell_refinement SMART
_computing_data_collection 'SMART (Bruker, 2000)'
_computing_data_reduction 'SAINT (Bruker, 2000)'
_computing_molecular_graphics SHELXTL
_computing_publication_material SHELXTL
_computing_structure_refinement 'SHELXL-97 (Sheldrick, 1997)'
_computing_structure_solution 'SHELXS-97 (Sheldrick, 1990)'
_diffrn_ambient_temperature 293(2)
_diffrn_measured_fraction_theta_full 0.975
_diffrn_measured_fraction_theta_max 0.975
_diffrn_measurement_device_type 'CCD area detector'
_diffrn_measurement_method 'phi and omega scans'
_diffrn_radiation_monochromator graphite
_diffrn_radiation_source 'fine-focus sealed tube'
_diffrn_radiation_type MoK\a
_diffrn_radiation_wavelength 0.71073
_diffrn_reflns_av_R_equivalents 0.0557
_diffrn_reflns_av_sigmaI/netI 0.0749
_diffrn_reflns_limit_h_max 12
_diffrn_reflns_limit_h_min -12
_diffrn_reflns_limit_k_max 6
_diffrn_reflns_limit_k_min -13
_diffrn_reflns_limit_l_max 17
_diffrn_reflns_limit_l_min -17
_diffrn_reflns_number 7750
_diffrn_reflns_theta_full 26.00
_diffrn_reflns_theta_max 26.00
_diffrn_reflns_theta_min 2.00
_exptl_absorpt_coefficient_mu 1.425
_exptl_absorpt_correction_T_max 0.700
_exptl_absorpt_correction_T_min 0.659
_exptl_absorpt_correction_type multi-scan
_exptl_absorpt_process_details '(SADABS; Bruker, 2000)'
_exptl_crystal_colour colorless
_exptl_crystal_density_diffrn 1.850
_exptl_crystal_density_method 'not measured'
_exptl_crystal_description block
_exptl_crystal_F_000 798
_exptl_crystal_size_max 0.30
_exptl_crystal_size_mid 0.25
_exptl_crystal_size_min 0.25
_refine_diff_density_max 0.749
_refine_diff_density_min -0.733
_refine_diff_density_rms 0.087
_refine_ls_extinction_method none
_refine_ls_goodness_of_fit_ref 1.013
_refine_ls_hydrogen_treatment constr
_refine_ls_matrix_type full
_refine_ls_number_parameters 410
_refine_ls_number_reflns 5496
_refine_ls_number_restraints 1
_refine_ls_restrained_S_all 1.014
_refine_ls_R_factor_all 0.0705
_refine_ls_R_factor_gt 0.0520
_refine_ls_shift/su_max 0.001
_refine_ls_shift/su_mean 0.000
_refine_ls_structure_factor_coef Fsqd
_refine_ls_weighting_details 'calc w=1/[\s^2^(Fo^2^)+(0.0332P)^2^+0.0000P] where P=(Fo^2^+2Fc^2^)/3'
_refine_ls_weighting_scheme calc
_refine_ls_wR_factor_gt 0.1003
_refine_ls_wR_factor_ref 0.1091
_reflns_number_gt 4240
_reflns_number_total 5637
_reflns_threshold_expression >2sigma(I)
_cod_data_source_file JSSC-2013-200-197.cif
_cod_data_source_block p-1
_cod_depositor_comments
;
The following automatic conversions were performed:

data item '_symmetry_cell_setting' value 'Triclinic' was changed to
'triclinic' in accordance with the built-in table derived from the
CIF Core dictionary named 'cif_core.dic' version 2.4.5 last updated
on 2014-11-21.

Automatic conversion script
Id: cif_fix_values 8369 2020-08-20 11:38:08Z andrius 
;
_cod_database_code 1562705

loop_
_symmetry_equiv_pos_as_xyz
'x, y, z'
'-x, -y, -z'

loop_
_atom_site_label
_atom_site_type_symbol
_atom_site_fract_x
_atom_site_fract_y
_atom_site_fract_z
_atom_site_U_iso_or_equiv
_atom_site_adp_type
_atom_site_occupancy
_atom_site_symmetry_multiplicity
_atom_site_calc_flag
_atom_site_refinement_flags
_atom_site_disorder_assembly
_atom_site_disorder_group
Ag3 Ag 1.0000 0.5000 0.5000 0.0948(3) Uani 1 2 d SU . .
Ag1 Ag 0.57859(5) 0.79599(4) 0.49501(3) 0.05203(15) Uani 1 1 d . . .
N1 N 0.5209(5) 0.6663(4) 0.7790(2) 0.0374(10) Uani 1 1 d . . .
N2 N 0.5118(5) 0.7478(4) 0.6368(2) 0.0436(11) Uani 1 1 d . . .
N3 N 0.6316(4) 0.8584(4) 0.3555(2) 0.0410(10) Uani 1 1 d . . .
N4 N 0.6246(4) 0.9205(4) 0.2089(2) 0.0336(9) Uani 1 1 d . . .
C1 C 0.5760(7) 0.5910(5) 0.8576(3) 0.0543(15) Uani 1 1 d . . .
H1A H 0.5162 0.5329 0.8855 0.065 Uiso 1 1 calc R . .
H1B H 0.6713 0.5372 0.8343 0.065 Uiso 1 1 calc R . .
C2 C 0.5929(6) 0.6698(5) 0.6902(3) 0.0424(12) Uani 1 1 d . . .
H2 H 0.6870 0.6240 0.6688 0.051 Uiso 1 1 calc R . .
C3 C 0.3824(6) 0.7930(5) 0.6953(3) 0.0456(13) Uani 1 1 d . . .
H3 H 0.3030 0.8491 0.6770 0.055 Uiso 1 1 calc R . .
C4 C 0.3874(6) 0.7440(5) 0.7831(3) 0.0459(13) Uani 1 1 d . . .
H4 H 0.3140 0.7601 0.8362 0.055 Uiso 1 1 calc R . .
C5 C 0.5487(5) 0.9094(5) 0.2955(3) 0.0402(12) Uani 1 1 d . . .
H5 H 0.4499 0.9345 0.3116 0.048 Uiso 1 1 calc R . .
C6 C 0.7671(6) 0.8367(5) 0.3030(3) 0.0420(12) Uani 1 1 d . . .
H6 H 0.8493 0.8001 0.3261 0.050 Uiso 1 1 calc R . .
C7 C 0.7638(5) 0.8763(5) 0.2127(3) 0.0393(12) Uani 1 1 d . . .
H7 H 0.8414 0.8738 0.1630 0.047 Uiso 1 1 calc R . .
C8 C 0.5681(6) 0.9720(5) 0.1244(3) 0.0462(14) Uani 1 1 d . . .
H8A H 0.6211 1.0325 0.0905 0.055 Uiso 1 1 calc R . .
H8B H 0.4696 1.0209 0.1436 0.055 Uiso 1 1 calc R . .
C9 C 0.5760(5) 0.8657(5) 0.0586(3) 0.0365(11) Uani 1 1 d . . .
C10 C 0.4664(5) 0.8055(5) 0.0705(3) 0.0397(12) Uani 1 1 d . . .
H10 H 0.3900 0.8271 0.1214 0.048 Uiso 1 1 calc R . .
C11 C 0.4685(6) 0.7139(5) 0.0081(3) 0.0416(12) Uani 1 1 d . . .
H11 H 0.3939 0.6737 0.0175 0.050 Uiso 1 1 calc R . .
C12 C 0.5799(6) 0.6809(5) -0.0683(3) 0.0407(12) Uani 1 1 d . . .
C13 C 0.6915(5) 0.7402(5) -0.0787(3) 0.0447(13) Uani 1 1 d . . .
H13 H 0.7687 0.7185 -0.1292 0.054 Uiso 1 1 calc R . .
C14 C 0.6890(5) 0.8301(5) -0.0154(3) 0.0415(12) Uani 1 1 d . . .
H14 H 0.7653 0.8677 -0.0229 0.050 Uiso 1 1 calc R . .
O1 O 0.8161(5) 1.3483(4) 0.7207(3) 0.0823(15) Uani 1 1 d . . .
H1 H 0.8422 1.2858 0.7558 0.123 Uiso 1 1 calc R . .
O2 O 0.7733(4) 1.3787(4) 0.5783(3) 0.0684(12) Uani 1 1 d . . .
O3 O 0.8886(4) 1.1744(4) 0.8281(3) 0.0717(13) Uani 1 1 d . . .
O4 O 0.9557(5) 0.9595(5) 0.8351(3) 0.0819(15) Uani 1 1 d . . .
O5 O 0.9464(4) 0.6663(3) 0.6165(3) 0.0541(10) Uani 1 1 d . . .
O6 O 0.8655(4) 0.7306(4) 0.4872(2) 0.0565(9) Uani 1 1 d U . .
C23 C 0.8269(5) 1.1565(5) 0.6345(3) 0.0365(11) Uani 1 1 d . . .
C24 C 0.7982(5) 1.1251(5) 0.5514(3) 0.0413(12) Uani 1 1 d . . .
H24 H 0.7666 1.1926 0.5097 0.050 Uiso 1 1 calc R . .
C25 C 0.8150(5) 0.9973(5) 0.5288(3) 0.0380(11) Uani 1 1 d . . .
H25 H 0.7932 0.9797 0.4730 0.046 Uiso 1 1 calc R . .
C26 C 0.8646(5) 0.8944(4) 0.5889(3) 0.0321(10) Uani 1 1 d . . .
C27 C 0.8924(5) 0.9254(5) 0.6718(3) 0.0373(11) Uani 1 1 d . . .
H27 H 0.9249 0.8568 0.7125 0.045 Uiso 1 1 calc R . .
C28 C 0.8746(5) 1.0538(5) 0.6982(3) 0.0392(12) Uani 1 1 d . . .
C22 C 0.8038(6) 1.3055(6) 0.6431(5) 0.0530(15) Uani 1 1 d . . .
C29 C 0.9110(6) 1.0614(7) 0.7932(4) 0.0536(15) Uani 1 1 d . . .
C30 C 0.8934(5) 0.7531(5) 0.5630(3) 0.0360(11) Uani 1 1 d . . .
Ag2 Ag 0.5000 0.5000 0.5000 0.05201(19) Uani 1 2 d S . .
N5 N 0.8048(4) 0.5180(4) 0.2501(2) 0.0339(9) Uani 1 1 d . . .
N6 N 0.6200(4) 0.5245(4) 0.3647(2) 0.0367(9) Uani 1 1 d . . .
C19 C 0.9763(5) 0.5017(5) 0.0981(3) 0.0369(11) Uani 1 1 d . . .
C20 C 0.9464(5) 0.4052(5) 0.0539(3) 0.0425(12) Uani 1 1 d . . .
H20 H 0.9101 0.3402 0.0901 0.051 Uiso 1 1 calc R . .
C21 C 0.9696(5) 0.4038(5) -0.0428(3) 0.0431(12) Uani 1 1 d . . .
H21 H 0.9483 0.3379 -0.0713 0.052 Uiso 1 1 calc R . .
C18 C 0.9528(5) 0.5038(6) 0.2037(3) 0.0507(15) Uani 1 1 d . . .
H18A H 1.0102 0.4228 0.2263 0.061 Uiso 1 1 calc R . .
H18B H 0.9846 0.5761 0.2209 0.061 Uiso 1 1 calc R . .
C17 C 0.6874(5) 0.5798(5) 0.2146(3) 0.0363(11) Uani 1 1 d . . .
H17 H 0.6864 0.6134 0.1534 0.044 Uiso 1 1 calc R . .
C15 C 0.5741(5) 0.5829(5) 0.2849(3) 0.0386(12) Uani 1 1 d . . .
H15 H 0.4797 0.6187 0.2805 0.046 Uiso 1 1 calc R . .
C16 C 0.7570(5) 0.4873(5) 0.3405(3) 0.0399(12) Uani 1 1 d . . .
H16 H 0.8157 0.4442 0.3812 0.048 Uiso 1 1 calc R . .
O7 O 0.1507(4) 0.8910(4) 0.9591(3) 0.0691(12) Uani 1 1 d . . .
H7A H 0.0764 0.9332 0.9396 0.104 Uiso 1 1 d R . .
H7B H 0.1299 0.8339 1.0008 0.104 Uiso 1 1 d R . .

loop_
_atom_site_aniso_label
_atom_site_aniso_U_11
_atom_site_aniso_U_22
_atom_site_aniso_U_33
_atom_site_aniso_U_23
_atom_site_aniso_U_13
_atom_site_aniso_U_12
Ag3 0.0916(6) 0.0465(4) 0.1398(8) -0.0461(5) 0.0131(5) -0.0236(4)
Ag1 0.0673(3) 0.0650(3) 0.0287(2) 0.00509(19) -0.00857(19) -0.0283(2)
N1 0.055(3) 0.028(2) 0.029(2) -0.0043(17) -0.0074(19) -0.009(2)
N2 0.059(3) 0.044(3) 0.025(2) 0.0016(19) -0.001(2) -0.016(2)
N3 0.048(3) 0.050(3) 0.028(2) 0.0036(19) -0.0109(19) -0.017(2)
N4 0.043(3) 0.034(2) 0.028(2) 0.0043(17) -0.0132(18) -0.0132(19)
C1 0.083(4) 0.037(3) 0.041(3) 0.006(2) -0.023(3) -0.006(3)
C2 0.051(3) 0.043(3) 0.034(3) -0.004(2) -0.003(2) -0.015(3)
C3 0.051(3) 0.046(3) 0.044(3) -0.003(2) -0.016(3) -0.014(3)
C4 0.055(4) 0.043(3) 0.037(3) -0.009(2) 0.001(2) -0.014(3)
C5 0.036(3) 0.045(3) 0.041(3) -0.006(2) -0.007(2) -0.012(2)
C6 0.040(3) 0.048(3) 0.040(3) 0.001(2) -0.015(2) -0.010(3)
C7 0.036(3) 0.045(3) 0.036(3) -0.003(2) -0.009(2) -0.008(2)
C8 0.062(4) 0.039(3) 0.041(3) 0.005(2) -0.030(3) -0.005(3)
C9 0.041(3) 0.038(3) 0.030(2) 0.009(2) -0.016(2) -0.004(2)
C10 0.040(3) 0.048(3) 0.028(2) 0.005(2) -0.005(2) -0.008(2)
C11 0.046(3) 0.041(3) 0.043(3) 0.014(2) -0.018(2) -0.018(2)
C12 0.054(4) 0.033(3) 0.031(2) 0.003(2) -0.016(2) -0.001(2)
C13 0.039(3) 0.047(3) 0.036(3) 0.001(2) -0.003(2) 0.004(3)
C14 0.029(3) 0.047(3) 0.049(3) 0.005(2) -0.014(2) -0.008(2)
O1 0.084(4) 0.055(3) 0.112(4) -0.050(3) -0.023(3) -0.008(3)
O2 0.064(3) 0.034(2) 0.104(3) -0.009(2) -0.011(3) -0.009(2)
O3 0.062(3) 0.103(4) 0.062(3) -0.051(3) -0.003(2) -0.035(3)
O4 0.120(4) 0.107(4) 0.046(2) 0.013(3) -0.043(3) -0.058(3)
O5 0.070(3) 0.031(2) 0.069(2) 0.0078(18) -0.038(2) -0.0084(18)
O6 0.072(3) 0.0595(14) 0.050(2) -0.0093(19) -0.026(2) -0.0234(16)
C23 0.029(3) 0.034(3) 0.045(3) -0.010(2) 0.004(2) -0.012(2)
C24 0.042(3) 0.031(3) 0.051(3) 0.000(2) -0.012(2) -0.007(2)
C25 0.041(3) 0.037(3) 0.038(3) -0.002(2) -0.011(2) -0.012(2)
C26 0.025(2) 0.035(3) 0.037(2) -0.003(2) -0.007(2) -0.007(2)
C27 0.037(3) 0.042(3) 0.037(3) 0.004(2) -0.012(2) -0.015(2)
C28 0.033(3) 0.054(3) 0.036(3) -0.007(2) -0.002(2) -0.021(2)
C22 0.034(3) 0.043(3) 0.079(4) -0.024(3) 0.003(3) -0.009(3)
C29 0.043(3) 0.087(5) 0.040(3) -0.013(3) 0.002(3) -0.038(3)
C30 0.029(3) 0.029(3) 0.049(3) 0.002(2) -0.010(2) -0.006(2)
Ag2 0.0531(4) 0.0618(4) 0.0351(3) -0.0060(3) 0.0147(3) -0.0227(3)
N5 0.028(2) 0.043(2) 0.0277(19) 0.0020(17) -0.0034(16) -0.0066(18)
N6 0.030(2) 0.046(3) 0.031(2) -0.0010(18) 0.0074(17) -0.0166(19)
C19 0.023(2) 0.053(3) 0.031(2) -0.005(2) -0.001(2) -0.006(2)
C20 0.034(3) 0.048(3) 0.043(3) 0.006(2) 0.000(2) -0.017(2)
C21 0.041(3) 0.047(3) 0.043(3) -0.010(2) -0.002(2) -0.016(2)
C18 0.032(3) 0.086(4) 0.028(2) 0.001(3) -0.001(2) -0.012(3)
C17 0.039(3) 0.043(3) 0.027(2) 0.003(2) -0.011(2) -0.009(2)
C15 0.026(3) 0.042(3) 0.045(3) -0.005(2) -0.006(2) -0.005(2)
C16 0.039(3) 0.051(3) 0.026(2) 0.002(2) -0.003(2) -0.009(2)
O7 0.059(3) 0.083(3) 0.056(2) 0.002(2) -0.007(2) -0.008(2)

loop_
_atom_type_symbol
_atom_type_description
_atom_type_scat_dispersion_real
_atom_type_scat_dispersion_imag
_atom_type_scat_source
C C 0.0033 0.0016 'International Tables Vol C Tables 4.2.6.8 and 6.1.1.4'
Ag Ag -0.8971 1.1015 'International Tables Vol C Tables 4.2.6.8 and 6.1.1.4'
N N 0.0061 0.0033 'International Tables Vol C Tables 4.2.6.8 and 6.1.1.4'
O O 0.0106 0.0060 'International Tables Vol C Tables 4.2.6.8 and 6.1.1.4'
H H 0.0000 0.0000 'International Tables Vol C Tables 4.2.6.8 and 6.1.1.4'

loop_
_geom_angle_atom_site_label_1
_geom_angle_atom_site_label_2
_geom_angle_atom_site_label_3
_geom_angle
_geom_angle_site_symmetry_1
_geom_angle_site_symmetry_3
O5 Ag3 O5 180.00(13) 2_766 .
O5 Ag3 O6 53.40(11) 2_766 2_766
O5 Ag3 O6 126.60(11) . 2_766
O5 Ag3 O6 126.60(11) 2_766 .
O5 Ag3 O6 53.40(11) . .
O6 Ag3 O6 180.000(1) 2_766 .
N3 Ag1 N2 175.20(16) . .
C2 N1 C4 108.0(4) . .
C2 N1 C1 125.8(5) . .
C4 N1 C1 126.2(4) . .
C2 N2 C3 105.7(4) . .
C2 N2 Ag1 125.3(4) . .
C3 N2 Ag1 128.9(3) . .
C5 N3 C6 105.1(4) . .
C5 N3 Ag1 129.6(3) . .
C6 N3 Ag1 124.7(3) . .
C5 N4 C7 107.7(4) . .
C5 N4 C8 126.3(4) . .
C7 N4 C8 126.0(4) . .
C12 C1 N1 111.0(4) 1_556 .
C12 C1 H1A 109.4 1_556 .
N1 C1 H1A 109.4 . .
C12 C1 H1B 109.4 1_556 .
N1 C1 H1B 109.4 . .
H1A C1 H1B 108.0 . .
N2 C2 N1 110.4(5) . .
N2 C2 H2 124.8 . .
N1 C2 H2 124.8 . .
C4 C3 N2 109.6(5) . .
C4 C3 H3 125.2 . .
N2 C3 H3 125.2 . .
C3 C4 N1 106.3(5) . .
C3 C4 H4 126.8 . .
N1 C4 H4 126.9 . .
N3 C5 N4 111.3(4) . .
N3 C5 H5 124.4 . .
N4 C5 H5 124.4 . .
C7 C6 N3 109.8(4) . .
C7 C6 H6 125.1 . .
N3 C6 H6 125.1 . .
C6 C7 N4 106.1(4) . .
C6 C7 H7 127.0 . .
N4 C7 H7 127.0 . .
N4 C8 C9 113.1(4) . .
N4 C8 H8A 109.0 . .
C9 C8 H8A 109.0 . .
N4 C8 H8B 109.0 . .
C9 C8 H8B 109.0 . .
H8A C8 H8B 107.8 . .
C14 C9 C10 118.6(5) . .
C14 C9 C8 121.2(5) . .
C10 C9 C8 120.2(5) . .
C9 C10 C11 120.8(5) . .
C9 C10 H10 119.6 . .
C11 C10 H10 119.6 . .
C12 C11 C10 120.8(5) . .
C12 C11 H11 119.6 . .
C10 C11 H11 119.6 . .
C11 C12 C13 118.0(5) . .
C11 C12 C1 121.1(5) . 1_554
C13 C12 C1 120.7(5) . 1_554
C14 C13 C12 120.6(5) . .
C14 C13 H13 119.7 . .
C12 C13 H13 119.7 . .
C9 C14 C13 121.1(5) . .
C9 C14 H14 119.4 . .
C13 C14 H14 119.4 . .
C22 O1 H1 109.5 . .
C30 O5 Ag3 92.0(3) . .
C30 O6 Ag3 89.7(3) . .
C24 C23 C28 119.1(4) . .
C24 C23 C22 112.6(5) . .
C28 C23 C22 128.4(5) . .
C25 C24 C23 122.0(5) . .
C25 C24 H24 119.0 . .
C23 C24 H24 119.0 . .
C24 C25 C26 120.3(4) . .
C24 C25 H25 119.8 . .
C26 C25 H25 119.8 . .
C27 C26 C25 117.8(4) . .
C27 C26 C30 120.6(4) . .
C25 C26 C30 121.5(4) . .
C28 C27 C26 123.7(5) . .
C28 C27 H27 118.2 . .
C26 C27 H27 118.2 . .
C27 C28 C23 117.2(4) . .
C27 C28 C29 113.3(5) . .
C23 C28 C29 129.5(5) . .
O2 C22 O1 122.0(6) . .
O2 C22 C23 119.5(5) . .
O1 C22 C23 118.5(6) . .
O3 C29 O4 122.4(5) . .
O3 C29 C28 118.9(6) . .
O4 C29 C28 118.6(5) . .
O5 C30 O6 123.8(5) . .
O5 C30 C26 118.3(4) . .
O6 C30 C26 117.9(4) . .
N6 Ag2 N6 180.000(1) . 2_666
C17 N5 C16 106.3(4) . .
C17 N5 C18 127.1(4) . .
C16 N5 C18 126.1(4) . .
C16 N6 C15 105.8(4) . .
C16 N6 Ag2 125.2(3) . .
C15 N6 Ag2 129.1(3) . .
C21 C19 C20 118.3(4) 2_765 .
C21 C19 C18 120.3(5) 2_765 .
C20 C19 C18 121.5(5) . .
C21 C20 C19 120.9(5) . .
C21 C20 H20 119.6 . .
C19 C20 H20 119.6 . .
C19 C21 C20 120.9(5) 2_765 .
C19 C21 H21 119.6 2_765 .
C20 C21 H21 119.6 . .
N5 C18 C19 112.9(4) . .
N5 C18 H18A 109.0 . .
C19 C18 H18A 109.0 . .
N5 C18 H18B 109.0 . .
C19 C18 H18B 109.0 . .
H18A C18 H18B 107.8 . .
C15 C17 N5 106.8(4) . .
C15 C17 H17 126.6 . .
N5 C17 H17 126.6 . .
C17 C15 N6 108.9(4) . .
C17 C15 H15 125.5 . .
N6 C15 H15 125.5 . .
N6 C16 N5 112.1(4) . .
N6 C16 H16 123.9 . .
N5 C16 H16 123.9 . .
H7A O7 H7B 109.5 . .

loop_
_geom_bond_atom_site_label_1
_geom_bond_atom_site_label_2
_geom_bond_distance
_geom_bond_site_symmetry_2
Ag3 O5 2.415(3) 2_766
Ag3 O5 2.415(3) .
Ag3 O6 2.460(4) 2_766
Ag3 O6 2.460(4) .
Ag1 N3 2.074(4) .
Ag1 N2 2.083(4) .
N1 C2 1.332(6) .
N1 C4 1.355(6) .
N1 C1 1.458(5) .
N2 C2 1.322(6) .
N2 C3 1.366(6) .
N3 C5 1.317(6) .
N3 C6 1.366(6) .
N4 C5 1.329(6) .
N4 C7 1.352(6) .
N4 C8 1.466(5) .
C1 C12 1.507(6) 1_556
C1 H1A 0.9700 .
C1 H1B 0.9700 .
C2 H2 0.9300 .
C3 C4 1.341(6) .
C3 H3 0.9300 .
C4 H4 0.9300 .
C5 H5 0.9300 .
C6 C7 1.347(6) .
C6 H6 0.9300 .
C7 H7 0.9300 .
C8 C9 1.509(6) .
C8 H8A 0.9700 .
C8 H8B 0.9700 .
C9 C14 1.367(7) .
C9 C10 1.376(7) .
C10 C11 1.373(6) .
C10 H10 0.9300 .
C11 C12 1.377(7) .
C11 H11 0.9300 .
C12 C13 1.391(7) .
C12 C1 1.507(6) 1_554
C13 C14 1.369(6) .
C13 H13 0.9300 .
C14 H14 0.9300 .
O1 C22 1.291(6) .
O1 H1 0.8200 .
O2 C22 1.207(7) .
O3 C29 1.280(7) .
O4 C29 1.216(7) .
O5 C30 1.236(5) .
O6 C30 1.248(5) .
C23 C24 1.384(6) .
C23 C28 1.416(7) .
C23 C22 1.539(7) .
C24 C25 1.373(6) .
C24 H24 0.9300 .
C25 C26 1.389(6) .
C25 H25 0.9300 .
C26 C27 1.378(6) .
C26 C30 1.505(6) .
C27 C28 1.395(6) .
C27 H27 0.9300 .
C28 C29 1.517(7) .
Ag2 N6 2.096(3) .
Ag2 N6 2.096(3) 2_666
N5 C17 1.365(6) .
N5 C16 1.336(5) .
N5 C18 1.453(6) .
N6 C16 1.292(6) .
N6 C15 1.377(6) .
C19 C21 1.375(7) 2_765
C19 C20 1.376(6) .
C19 C18 1.501(6) .
C20 C21 1.372(7) .
C20 H20 0.9300 .
C21 C19 1.375(7) 2_765
C21 H21 0.9300 .
C18 H18A 0.9700 .
C18 H18B 0.9700 .
C17 C15 1.338(6) .
C17 H17 0.9300 .
C15 H15 0.9300 .
C16 H16 0.9300 .
O7 H7A 0.8500 .
O7 H7B 0.8500 .
